data_7225678
loop_
_publ_author_name
'Sovago, Ioana'
'Thomas, Lynne H.'
'Adam, Martin S.'
'Capelli, Silvia C.'
'Wilson, Chick C.'
'Farrugia, Louis J.'

_publ_section_title
;
 High resolution X-ray and neutron diffraction studies on molecular
 complexes of chloranilic acid and lutidines
;
_journal_issue 30
_journal_name_full CrystEngComm
_journal_page_first 5697
_journal_paper_doi 10.1039/C6CE01065B
_journal_volume 18
_journal_year 2016
_chemical_compound_source commercial
_chemical_formula_moiety
;
C6 Cl2 O4, 2(C7 H10 N)  
;
_chemical_formula_sum 'C20 H20 Cl2 N2 O4'
_chemical_formula_weight 423.28
_chemical_name_systematic
;
 ?
;
_space_group_crystal_system monoclinic
_space_group_IT_number 14
_space_group_name_Hall '-P 2ybc'
_space_group_name_H-M_alt 'P 1 21/c 1'
_symmetry_space_group_name_Hall '-P 2ybc'
_symmetry_space_group_name_H-M 'P 1 21/c 1'
_atom_sites_solution_hydrogens geom
_atom_sites_solution_primary direct
_atom_sites_solution_secondary difmap
_audit_update_record
;
2016-05-04 deposited with the CCDC.
2016-06-13 downloaded from the CCDC.
;
_cell_angle_alpha 90
_cell_angle_beta 100.451(2)
_cell_angle_gamma 90
_cell_formula_units_Z 2
_cell_length_a 8.0870(3)
_cell_length_b 11.4214(5)
_cell_length_c 10.3253(4)
_cell_measurement_reflns_used 10032
_cell_measurement_temperature 100(2)
_cell_measurement_theta_max 50.638
_cell_measurement_theta_min 2.561
_cell_measurement_wavelength 0.71073
_cell_volume 937.87(7)
_computing_cell_refinement 'HKL Scalepack (Otwinowski & Minor 1997)'
_computing_data_collection 'Collect (Bruker AXS BV, 1997-2004)'
_computing_data_reduction 'HKL Denzo and Scalepack (Otwinowski & Minor 1997)'
_computing_molecular_graphics 'Ortep-3 for Windows (Farrugia, 1997)'
_computing_publication_material 'WinGX publication routines (Farrugia, 1999)'
_computing_structure_refinement 'SHELXL-97 (Sheldrick, 2008)'
_computing_structure_solution 'SHELXS-97 (Sheldrick, 2008)'
_diffrn_ambient_temperature 100(2)
_diffrn_detector 'CCD plate'
_diffrn_detector_area_resol_mean 9
_diffrn_measured_fraction_theta_full 0.997
_diffrn_measured_fraction_theta_max 0.991
_diffrn_measurement_device '95mm CCD camera on \k-goniostat'
_diffrn_measurement_device_type KappaCCD
_diffrn_measurement_method 'CCD rotation images, thick slices'
_diffrn_orient_matrix_type 'by Bruker AXS Collect from scalepack cell'
_diffrn_orient_matrix_UB_11 -0.1016472
_diffrn_orient_matrix_UB_12 -0.514523E-1
_diffrn_orient_matrix_UB_13 -0.118218E-1
_diffrn_orient_matrix_UB_21 0.362709E-1
_diffrn_orient_matrix_UB_22 -0.381233E-1
_diffrn_orient_matrix_UB_23 -0.775134E-1
_diffrn_orient_matrix_UB_31 0.644694E-1
_diffrn_orient_matrix_UB_32 -0.596751E-1
_diffrn_orient_matrix_UB_33 0.597121E-1
_diffrn_radiation_monochromator graphite
_diffrn_radiation_probe x-ray
_diffrn_radiation_type MoK\a
_diffrn_radiation_wavelength 0.71073
_diffrn_reflns_av_R_equivalents 0.0278
_diffrn_reflns_av_unetI/netI 0.0261
_diffrn_reflns_Laue_measured_fraction_full 0.997
_diffrn_reflns_Laue_measured_fraction_max 0.991
_diffrn_reflns_limit_h_max 17
_diffrn_reflns_limit_h_min -17
_diffrn_reflns_limit_k_max 23
_diffrn_reflns_limit_k_min -24
_diffrn_reflns_limit_l_max 22
_diffrn_reflns_limit_l_min -22
_diffrn_reflns_number 10037
_diffrn_reflns_point_group_measured_fraction_full 0.997
_diffrn_reflns_point_group_measured_fraction_max 0.991
_diffrn_reflns_reduction_process
;
 Scaled and merged with Sortav
 R.H. Blessing, (1987) Cryst. Rev. 1, 3-58
 R.H. Blessing, (1989) J. Appl. Cryst. 22, 396-397
;
_diffrn_reflns_theta_full 25.242
_diffrn_reflns_theta_max 50.638
_diffrn_reflns_theta_min 2.56
_exptl_absorpt_coefficient_mu 0.377
_exptl_absorpt_correction_T_max 0.7494
_exptl_absorpt_correction_T_min 0.5300
_exptl_absorpt_correction_type multi-scan
_exptl_absorpt_process_details 'SADABS, Bruker(2001)'
_exptl_crystal_colour red
_exptl_crystal_density_diffrn 1.499
_exptl_crystal_density_method 'not measured'
_exptl_crystal_description prism
_exptl_crystal_F_000 440
_exptl_crystal_size_max 0.50
_exptl_crystal_size_mid 0.42
_exptl_crystal_size_min 0.21
_refine_diff_density_max 0.584
_refine_diff_density_min -0.415
_refine_diff_density_rms 0.058
_refine_ls_extinction_method none
_refine_ls_goodness_of_fit_ref 1.056
_refine_ls_hydrogen_treatment refall
_refine_ls_matrix_type full
_refine_ls_number_constraints 0
_refine_ls_number_parameters 167
_refine_ls_number_reflns 10032
_refine_ls_number_restraints 0
_refine_ls_restrained_S_all 1.056
_refine_ls_R_factor_all 0.0303
_refine_ls_R_factor_gt 0.0251
_refine_ls_shift/su_max 0.007
_refine_ls_shift/su_mean 0
_refine_ls_structure_factor_coef Fsqd
_refine_ls_weighting_details 'w=1/[\s^2^(Fo^2^)+(0.0514P)^2^+0.0260P] where P=(Fo^2^+2Fc^2^)/3'
_refine_ls_weighting_scheme calc
_refine_ls_wR_factor_gt 0.0816
_refine_ls_wR_factor_ref 0.0839
_reflns_Friedel_coverage 0
_reflns_number_gt 8713
_reflns_number_total 10032
_reflns_threshold_expression 'I > 2\s(I)'
_cod_data_source_file c6ce01065b3.cif
_cod_data_source_block 2_(2,5)_shelx
_cod_depositor_comments 'Adding full bibliography for 7225667--7225698.cif.'
_cod_original_cell_volume 937.87(6)
_cod_database_code 7225678

loop_
_symmetry_equiv_pos_as_xyz
'x, y, z'
'-x, y+1/2, -z+1/2'
'-x, -y, -z'
'x, -y-1/2, z-1/2'

loop_
_atom_site_label
_atom_site_type_symbol
_atom_site_fract_x
_atom_site_fract_y
_atom_site_fract_z
_atom_site_U_iso_or_equiv
_atom_site_adp_type
_atom_site_occupancy
_atom_site_site_symmetry_order
_atom_site_calc_flag
Cl1 Cl 1.07063(2) 0.21399(2) 1.32016(2) 0.01637(2) Uani 1 1 d
O2 O 0.83230(3) 0.01631(3) 1.24728(2) 0.01871(4) Uani 1 1 d
O3 O 0.75484(3) -0.15478(3) 1.40549(3) 0.01880(4) Uani 1 1 d
N125 N 0.53364(3) -0.07296(2) 1.14707(2) 0.01312(3) Uani 1 1 d
C121 C 0.35354(4) -0.19612(3) 0.99753(3) 0.01348(4) Uani 1 1 d
C122 C 0.21631(4) -0.13167(3) 1.02557(3) 0.01527(4) Uani 1 1 d
C123 C 0.24135(4) -0.03917(3) 1.11428(3) 0.01644(4) Uani 1 1 d
C124 C 0.40447(4) -0.00989(3) 1.17582(3) 0.01465(4) Uani 1 1 d
C126 C 0.51263(3) -0.16318(2) 1.06085(3) 0.01317(4) Uani 1 1 d
C21 C 0.33062(5) -0.29641(3) 0.90204(4) 0.01890(5) Uani 1 1 d
C24 C 0.44336(5) 0.08824(3) 1.27260(4) 0.02131(6) Uani 1 1 d
C111 C 1.03188(3) 0.09652(3) 1.41815(3) 0.01334(4) Uani 1 1 d
C112 C 0.91181(3) 0.01373(3) 1.36422(3) 0.01318(4) Uani 1 1 d
C113 C 0.87115(3) -0.08770(3) 1.45272(3) 0.01308(4) Uani 1 1 d
H122 H 0.1031(12) -0.1592(8) 0.9825(9) 0.0243(19) Uiso 1 1 d
H123 H 0.1487(13) 0.0086(9) 1.1358(10) 0.032(2) Uiso 1 1 d
H125 H 0.6443(11) -0.0497(8) 1.1898(9) 0.0255(19) Uiso 1 1 d
H126 H 0.6133(12) -0.2028(7) 1.0434(9) 0.023(2) Uiso 1 1 d
H21A H 0.4428(12) -0.3319(9) 0.8893(10) 0.033(2) Uiso 1 1 d
H21B H 0.2645(13) -0.3565(9) 0.9369(10) 0.038(3) Uiso 1 1 d
H21C H 0.2766(14) -0.2684(9) 0.8165(10) 0.035(2) Uiso 1 1 d
H24A H 0.5622(13) 0.1020(11) 1.2929(10) 0.041(3) Uiso 1 1 d
H24B H 0.4077(15) 0.0741(10) 1.3548(11) 0.044(3) Uiso 1 1 d
H24C H 0.3971(12) 0.1610(9) 1.2376(10) 0.030(2) Uiso 1 1 d

loop_
_atom_site_aniso_label
_atom_site_aniso_U_11
_atom_site_aniso_U_22
_atom_site_aniso_U_33
_atom_site_aniso_U_23
_atom_site_aniso_U_13
_atom_site_aniso_U_12
Cl1 0.01346(3) 0.01818(3) 0.01658(3) 0.00417(2) 0.00035(2) -0.00163(2)
O2 0.01728(8) 0.02442(10) 0.01212(7) 0.00220(6) -0.00348(6) -0.00577(7)
O3 0.01700(9) 0.02070(10) 0.01666(8) -0.00043(7) -0.00244(6) -0.00741(7)
N125 0.01254(7) 0.01377(8) 0.01206(7) 0.00007(5) -0.00042(5) -0.00049(6)
C121 0.01253(8) 0.01432(8) 0.01273(8) -0.00006(6) -0.00005(6) -0.00055(6)
C122 0.01188(8) 0.01833(10) 0.01478(9) 0.00024(7) 0.00021(7) -0.00001(7)
C123 0.01369(9) 0.01870(11) 0.01654(9) -0.00083(8) 0.00168(7) 0.00228(8)
C124 0.01545(9) 0.01464(9) 0.01339(8) -0.00054(6) 0.00133(7) 0.00067(7)
C126 0.01206(8) 0.01360(8) 0.01300(8) 0.00025(6) 0.00002(6) 0.00059(6)
C21 0.01787(11) 0.01870(11) 0.01897(11) -0.00522(9) 0.00025(9) -0.00202(8)
C24 0.02312(13) 0.01996(12) 0.02041(12) -0.00669(10) 0.00277(10) 0.00022(10)
C111 0.01134(8) 0.01566(9) 0.01217(8) 0.00079(6) -0.00010(6) -0.00157(6)
C112 0.01084(7) 0.01654(9) 0.01126(7) -0.00027(6) -0.00043(6) -0.00119(6)
C113 0.01108(8) 0.01538(9) 0.01196(8) -0.00084(6) -0.00012(6) -0.00165(6)

loop_
_atom_type_symbol
_atom_type_description
_atom_type_scat_dispersion_real
_atom_type_scat_dispersion_imag
_atom_type_scat_source
Cl Cl 0.1484 0.1585 'International Tables Vol C Tables 4.2.6.8 and 6.1.1.4'
O O 0.0106 0.006 'International Tables Vol C Tables 4.2.6.8 and 6.1.1.4'
N N 0.0061 0.0033 'International Tables Vol C Tables 4.2.6.8 and 6.1.1.4'
C C 0.0033 0.0016 'International Tables Vol C Tables 4.2.6.8 and 6.1.1.4'
H H 0 0 'International Tables Vol C Tables 4.2.6.8 and 6.1.1.4'

loop_
_geom_angle_atom_site_label_1
_geom_angle_atom_site_label_2
_geom_angle_atom_site_label_3
_geom_angle
_geom_angle_site_symmetry_1
_geom_angle_site_symmetry_3
C124 N125 C126 122.91(3) . .
C124 N125 H125 116.5(5) . .
C126 N125 H125 120.6(5) . .
C126 C121 C122 117.47(3) . .
C126 C121 C21 120.71(3) . .
C122 C121 C21 121.82(3) . .
C123 C122 C121 120.55(3) . .
C123 C122 H122 123.2(5) . .
C121 C122 H122 116.1(5) . .
C122 C123 C124 119.65(3) . .
C122 C123 H123 123.0(6) . .
C124 C123 H123 117.4(6) . .
N125 C124 C123 118.57(3) . .
N125 C124 C24 118.08(3) . .
C123 C124 C24 123.35(3) . .
N125 C126 C121 120.84(3) . .
N125 C126 H126 117.8(5) . .
C121 C126 H126 121.4(5) . .
C121 C21 H21A 112.3(6) . .
C121 C21 H21B 107.8(6) . .
H21A C21 H21B 109.0(8) . .
C121 C21 H21C 109.2(6) . .
H21A C21 H21C 106.1(9) . .
H21B C21 H21C 112.5(9) . .
C124 C24 H24A 110.5(7) . .
C124 C24 H24B 113.8(7) . .
H24A C24 H24B 106.5(10) . .
C124 C24 H24C 112.2(6) . .
H24A C24 H24C 104.4(9) . .
H24B C24 H24C 108.8(9) . .
C112 C111 C113 123.43(3) . 3_758
C112 C111 Cl1 118.36(2) . .
C113 C111 Cl1 118.17(2) 3_758 .
O2 C112 C111 124.24(3) . .
O2 C112 C113 117.18(2) . .
C111 C112 C113 118.57(2) . .
O3 C113 C111 125.01(3) . 3_758
O3 C113 C112 117.18(2) . .
C111 C113 C112 117.81(2) 3_758 .

loop_
_geom_bond_atom_site_label_1
_geom_bond_atom_site_label_2
_geom_bond_distance
_geom_bond_site_symmetry_2
Cl1 C111 1.7427(3) .
O2 C112 1.2612(3) .
O3 C113 1.2422(4) .
N125 C124 1.3456(4) .
N125 C126 1.3522(4) .
N125 H125 0.961(9) .
C121 C126 1.3853(4) .
C121 C122 1.4049(4) .
C121 C21 1.5008(4) .
C122 C123 1.3889(5) .
C122 H122 0.994(9) .
C123 C124 1.3970(4) .
C123 H123 0.984(10) .
C124 C24 1.4965(5) .
C126 H126 0.977(9) .
C21 H21A 1.024(10) .
C21 H21B 0.978(10) .
C21 H21C 0.967(10) .
C24 H24A 0.959(11) .
C24 H24B 0.958(11) .
C24 H24C 0.955(10) .
C111 C112 1.3968(4) .
C111 C113 1.4225(4) 3_758
C112 C113 1.5472(4) .
C113 C111 1.4225(4) 3_758

loop_
_geom_torsion_atom_site_label_1
_geom_torsion_atom_site_label_2
_geom_torsion_atom_site_label_3
_geom_torsion_atom_site_label_4
_geom_torsion
_geom_torsion_site_symmetry_1
_geom_torsion_site_symmetry_4
C126 C121 C122 C123 -0.40(4) . .
C21 C121 C122 C123 -179.92(3) . .
C121 C122 C123 C124 0.16(5) . .
C126 N125 C124 C123 0.26(4) . .
C126 N125 C124 C24 -179.82(3) . .
C122 C123 C124 N125 -0.08(5) . .
C122 C123 C124 C24 180.00(3) . .
C124 N125 C126 C121 -0.51(4) . .
C122 C121 C126 N125 0.56(4) . .
C21 C121 C126 N125 -179.90(3) . .
C113 C111 C112 O2 -175.39(3) 3_758 .
Cl1 C111 C112 O2 2.16(4) . .
C113 C111 C112 C113 5.16(5) 3_758 .
Cl1 C111 C112 C113 -177.30(2) . .
O2 C112 C113 O3 -4.95(4) . .
C111 C112 C113 O3 174.55(3) . .
O2 C112 C113 C111 175.64(3) . 3_758
C111 C112 C113 C111 -4.87(4) . 3_758
